data_2012196
loop_
_publ_author_name
'Guzei, Ilia A.'
'Dougan, Jeffrey S.'
'Treichel, Paul M. Jr'

_publ_section_title
;
 Hydrogen bonding in bis(triphenylphosphine-<i>P</i>)iminium
 hydrogensulfate chloroform solvate
;
_journal_issue 9
_journal_name_full 'Acta Crystallographica Section C'
_journal_page_first 1060
_journal_page_last 1061
_journal_paper_doi 10.1107/S0108270101006710
_journal_volume 57
_journal_year 2001
_chemical_formula_moiety 'C36 H30 NP2 + , HO4 S - , CHCl3 '
_chemical_formula_sum 'C37 H32 Cl3 N O4 P2 S'
_chemical_formula_weight 754.99
_chemical_name_systematic
;
 ?
;
_space_group_IT_number 14
_symmetry_cell_setting monoclinic
_symmetry_space_group_name_Hall '-P 2yn'
_symmetry_space_group_name_H-M 'P 1 21/n 1'
_cell_angle_alpha 90.00
_cell_angle_beta 113.1010(10)
_cell_angle_gamma 90.00
_cell_formula_units_Z 4
_cell_length_a 15.3399(13)
_cell_length_b 16.2211(13)
_cell_length_c 15.6888(13)
_cell_measurement_temperature 173(2)
_cell_volume 3590.8(5)
_computing_cell_refinement SMART
_computing_data_collection 'SMART (Siemens, 1996)'
_computing_data_reduction 'SHELXTL (Sheldrick, 1997)'
_computing_molecular_graphics SHELXTL
_computing_publication_material SHELXTL
_computing_structure_refinement 'SHELXL97 (Sheldrick, 1997)'
_computing_structure_solution 'SHELXS97 (Sheldrick, 1990)'
_diffrn_ambient_temperature 173(2)
_diffrn_measured_fraction_theta_full .991
_diffrn_measured_fraction_theta_max .991
_diffrn_measurement_device_type 'CCD area detector'
_diffrn_measurement_method '\f and \w scans'
_diffrn_radiation_monochromator graphite
_diffrn_radiation_source 'fine-focus sealed tube'
_diffrn_radiation_type MoK\a
_diffrn_radiation_wavelength .71073
_diffrn_reflns_av_R_equivalents .0575
_diffrn_reflns_av_sigmaI/netI .0666
_diffrn_reflns_limit_h_max 16
_diffrn_reflns_limit_h_min -18
_diffrn_reflns_limit_k_max 19
_diffrn_reflns_limit_k_min -19
_diffrn_reflns_limit_l_max 18
_diffrn_reflns_limit_l_min -18
_diffrn_reflns_number 27441
_diffrn_reflns_theta_full 25.00
_diffrn_reflns_theta_max 25.00
_diffrn_reflns_theta_min 2.51
_exptl_absorpt_coefficient_mu .443
_exptl_absorpt_correction_T_max .9165
_exptl_absorpt_correction_T_min .8322
_exptl_absorpt_correction_type empirical
_exptl_absorpt_process_details '(SADABS; Blessing, 1995)'
_exptl_crystal_colour colorless
_exptl_crystal_density_diffrn 1.397
_exptl_crystal_density_method 'not measured'
_exptl_crystal_description prism
_exptl_crystal_F_000 1560
_exptl_crystal_size_max .43
_exptl_crystal_size_mid .20
_exptl_crystal_size_min .20
_refine_diff_density_max .447
_refine_diff_density_min -.422
_refine_ls_extinction_method none
_refine_ls_goodness_of_fit_ref .988
_refine_ls_hydrogen_treatment constr
_refine_ls_matrix_type full
_refine_ls_number_parameters 434
_refine_ls_number_reflns 6269
_refine_ls_number_restraints 0
_refine_ls_restrained_S_all .988
_refine_ls_R_factor_all .0942
_refine_ls_R_factor_gt .0612
_refine_ls_shift/su_max .001
_refine_ls_shift/su_mean .000
_refine_ls_structure_factor_coef Fsqd
_refine_ls_weighting_details 'calc w=1/[\s^2^(Fo^2^)+(0.0840P)^2^] where P=(Fo^2^+2Fc^2^)/3'
_refine_ls_weighting_scheme calc
_refine_ls_wR_factor_ref .1530
_reflns_number_gt 4010
_reflns_number_total 6269
_reflns_threshold_expression I>2\s(I)
_cod_data_source_file de1168.cif
_cod_data_source_block I
_cod_depositor_comments
;
The following automatic conversions were performed:
'_symmetry_cell_setting' value 'Monoclinic' changed to 'monoclinic'
according to '/home/saulius/struct/CIF-dictionaries/cif_core.dic'
dictionary named 'cif_core.dic' version 2.4.1 from 2010-06-29.

Automatic conversion script
Id: cif_fix_enum 1527 2010-12-29 10:47:43Z saulius 

The following automatic conversions were performed:

'_symmetry_cell_setting' value 'Monoclinic' changed to 'monoclinic'
according to /home/saulius/struct/CIF-dictionaries/cif_core.dic
dictionary named 'cif_core.dic' version 2.4.1 from 2010-06-29.

Automatic conversion script
Id: cif_fix_values 1715 2011-07-08 13:25:40Z adriana 
;
_cod_original_sg_symbol_H-M 'P 21/n'
_cod_database_code 2012196

loop_
_symmetry_equiv_pos_as_xyz
'x, y, z'
'-x+1/2, y+1/2, -z+1/2'
'-x, -y, -z'
'x-1/2, -y-1/2, z-1/2'

loop_
_atom_site_label
_atom_site_fract_x
_atom_site_fract_y
_atom_site_fract_z
_atom_site_U_iso_or_equiv
_atom_site_adp_type
_atom_site_calc_flag
_atom_site_refinement_flags
_atom_site_occupancy
_atom_site_disorder_assembly
_atom_site_disorder_group
_atom_site_type_symbol
S .62658(8) 1.06605(8) .54548(8) .0474(3) Uani d . 1 . . S
Cl1 .65012(9) .38986(8) .07487(9) .0670(4) Uani d . 1 . . Cl
Cl2 .54802(11) .47980(9) -.09140(15) .1184(7) Uani d . 1 . . Cl
Cl3 .63338(10) .32483(10) -.10125(9) .0806(4) Uani d . 1 . . Cl
P1 .76240(7) 1.07083(6) .09653(6) .0264(2) Uani d . 1 . . P
P2 .81761(6) .90164(5) .07528(6) .0253(2) Uani d . 1 . . P
O1 .5433(2) 1.09141(18) .4556(2) .0535(8) Uani d . 1 . . O
H1 .5129 1.0492 .4293 .080 Uiso calc . 1 . . H
O2 .5849(2) 1.02619(18) .60232(19) .0534(8) Uani d . 1 . . O
O3 .6862(3) 1.0120(3) .5218(3) .1013(15) Uani d . 1 . . O
O4 .6717(2) 1.1414(2) .5866(2) .0760(10) Uani d . 1 . . O
N .8105(2) .98327(17) .12825(19) .0269(7) Uani d . 1 . . N
C1 .8511(2) 1.1492(2) .1124(2) .0293(8) Uani d . 1 . . C
C2 .8233(3) 1.2309(2) .0915(3) .0503(12) Uani d . 1 . . C
H2 .7587 1.2456 .0744 .060 Uiso calc R 1 . . H
C3 .8884(3) 1.2905(3) .0955(3) .0544(12) Uani d . 1 . . C
H3 .8687 1.3460 .0797 .065 Uiso calc R 1 . . H
C4 .9828(3) 1.2695(2) .1226(3) .0416(10) Uani d . 1 . . C
H4 1.0280 1.3103 .1249 .050 Uiso calc R 1 . . H
C5 1.0110(3) 1.1898(3) .1460(3) .0415(10) Uani d . 1 . . C
H5 1.0761 1.1758 .1660 .050 Uiso calc R 1 . . H
C6 .9454(3) 1.1292(2) .1410(3) .0345(9) Uani d . 1 . . C
H6 .9656 1.0739 .1573 .041 Uiso calc R 1 . . H
C7 .6957(2) 1.0986(2) .1645(3) .0301(8) Uani d . 1 . . C
C8 .6251(3) 1.1578(2) .1326(3) .0430(10) Uani d . 1 . . C
H8 .6109 1.1833 .0742 .052 Uiso calc R 1 . . H
C9 .5751(3) 1.1798(3) .1862(3) .0510(12) Uani d . 1 . . C
H9 .5265 1.2201 .1644 .061 Uiso calc R 1 . . H
C10 .5962(3) 1.1429(3) .2714(3) .0488(11) Uani d . 1 . . C
H10 .5623 1.1584 .3082 .059 Uiso calc R 1 . . H
C11 .6657(3) 1.0842(3) .3031(3) .0466(11) Uani d . 1 . . C
H11 .6792 1.0587 .3613 .056 Uiso calc R 1 . . H
C12 .7166(3) 1.0619(2) .2507(3) .0366(9) Uani d . 1 . . C
H12 .7655 1.0218 .2733 .044 Uiso calc R 1 . . H
C13 .6795(2) 1.0750(2) -.0222(2) .0267(8) Uani d . 1 . . C
C14 .6999(3) 1.1116(2) -.0916(2) .0307(9) Uani d . 1 . . C
H14 .7579 1.1405 -.0765 .037 Uiso calc R 1 . . H
C15 .6360(3) 1.1066(2) -.1837(3) .0376(10) Uani d . 1 . . C
H15 .6506 1.1314 -.2313 .045 Uiso calc R 1 . . H
C16 .5513(3) 1.0654(2) -.2052(3) .0386(10) Uani d . 1 . . C
H16 .5076 1.0616 -.2679 .046 Uiso calc R 1 . . H
C17 .5299(3) 1.0296(2) -.1361(3) .0369(9) Uani d . 1 . . C
H17 .4711 1.0019 -.1514 .044 Uiso calc R 1 . . H
C18 .5932(3) 1.0337(2) -.0450(3) .0323(9) Uani d . 1 . . C
H18 .5782 1.0085 .0023 .039 Uiso calc R 1 . . H
C19 .9351(2) .8591(2) .1341(2) .0261(8) Uani d . 1 . . C
C20 .9878(3) .8797(2) .2259(3) .0344(9) Uani d . 1 . . C
H20 .9609 .9148 .2576 .041 Uiso calc R 1 . . H
C21 1.0785(3) .8501(2) .2715(3) .0396(10) Uani d . 1 . . C
H21 1.1142 .8655 .3340 .048 Uiso calc R 1 . . H
C22 1.1174(3) .7979(2) .2263(3) .0396(10) Uani d . 1 . . C
H22 1.1800 .7776 .2576 .048 Uiso calc R 1 . . H
C23 1.0649(3) .7751(2) .1352(3) .0425(10) Uani d . 1 . . C
H23 1.0913 .7386 .1043 .051 Uiso calc R 1 . . H
C24 .9736(3) .8057(2) .0890(3) .0354(9) Uani d . 1 . . C
H24 .9376 .7901 .0267 .043 Uiso calc R 1 . . H
C25 .8036(2) .9188(2) -.0427(2) .0265(8) Uani d . 1 . . C
C26 .8717(3) .9693(2) -.0550(3) .0331(9) Uani d . 1 . . C
H26 .9244 .9882 -.0026 .040 Uiso calc R 1 . . H
C27 .8626(3) .9918(2) -.1432(3) .0417(10) Uani d . 1 . . C
H27 .9091 1.0259 -.1512 .050 Uiso calc R 1 . . H
C28 .7853(3) .9645(3) -.2199(3) .0435(11) Uani d . 1 . . C
H28 .7790 .9798 -.2805 .052 Uiso calc R 1 . . H
C29 .7181(3) .9152(2) -.2078(3) .0422(10) Uani d . 1 . . C
H29 .6651 .8968 -.2603 .051 Uiso calc R 1 . . H
C30 .7268(3) .8922(2) -.1196(3) .0337(9) Uani d . 1 . . C
H30 .6800 .8582 -.1120 .040 Uiso calc R 1 . . H
C31 .7331(2) .8259(2) .0769(2) .0293(9) Uani d . 1 . . C
C32 .7270(3) .7497(2) .0337(3) .0369(10) Uani d . 1 . . C
H32 .7670 .7377 .0020 .044 Uiso calc R 1 . . H
C33 .6629(3) .6919(3) .0372(3) .0486(11) Uani d . 1 . . C
H33 .6585 .6400 .0077 .058 Uiso calc R 1 . . H
C34 .6048(3) .7089(3) .0834(3) .0578(13) Uani d . 1 . . C
H34 .5607 .6687 .0857 .069 Uiso calc R 1 . . H
C35 .6106(3) .7835(3) .1260(4) .0624(14) Uani d . 1 . . C
H35 .5705 .7949 .1579 .075 Uiso calc R 1 . . H
C36 .6742(3) .8422(3) .1229(3) .0455(11) Uani d . 1 . . C
H36 .6776 .8939 .1524 .055 Uiso calc R 1 . . H
C37 .6432(3) .4145(3) -.0361(4) .0650(14) Uani d . 1 . . C
H37 .7028 .4437 -.0300 .078 Uiso calc R 1 . . H

loop_
_atom_site_aniso_label
_atom_site_aniso_U_11
_atom_site_aniso_U_22
_atom_site_aniso_U_33
_atom_site_aniso_U_12
_atom_site_aniso_U_13
_atom_site_aniso_U_23
S .0450(7) .0622(8) .0416(6) .0159(6) .0240(6) .0122(6)
Cl1 .0726(9) .0568(8) .0678(9) .0134(7) .0233(7) -.0080(6)
Cl2 .0750(10) .0618(10) .1699(18) -.0057(8) -.0044(11) .0618(10)
Cl3 .0753(10) .1052(12) .0591(9) -.0124(8) .0238(8) -.0106(8)
P1 .0283(5) .0266(5) .0269(5) -.0005(4) .0136(4) -.0018(4)
P2 .0273(5) .0244(5) .0269(5) -.0001(4) .0134(4) .0011(4)
O1 .0511(18) .063(2) .0432(18) .0076(15) .0155(15) .0158(15)
O2 .062(2) .068(2) .0311(16) -.0005(16) .0187(15) .0097(14)
O3 .104(3) .139(4) .085(3) .083(3) .064(3) .036(2)
O4 .055(2) .092(3) .080(3) -.024(2) .0251(19) -.001(2)
N .0297(17) .0275(17) .0243(17) .0013(13) .0116(14) .0028(13)
C1 .030(2) .031(2) .027(2) .0005(17) .0119(18) -.0051(16)
C2 .034(2) .036(2) .075(3) -.002(2) .014(2) -.002(2)
C3 .054(3) .026(2) .073(3) -.006(2) .014(3) .000(2)
C4 .047(3) .039(2) .041(2) -.019(2) .018(2) -.0107(19)
C5 .031(2) .045(3) .049(3) -.004(2) .016(2) -.004(2)
C6 .033(2) .033(2) .036(2) .0008(18) .0122(19) .0009(18)
C7 .029(2) .030(2) .032(2) -.0023(17) .0134(18) -.0055(17)
C8 .057(3) .035(2) .048(3) .003(2) .033(2) -.0024(19)
C9 .058(3) .042(3) .065(3) .007(2) .038(3) -.008(2)
C10 .060(3) .052(3) .049(3) -.010(2) .037(3) -.022(2)
C11 .052(3) .064(3) .028(2) -.011(2) .021(2) -.011(2)
C12 .036(2) .046(2) .027(2) -.0066(19) .0105(19) -.0032(18)
C13 .029(2) .0254(19) .029(2) .0026(16) .0141(17) -.0012(16)
C14 .031(2) .030(2) .032(2) .0035(17) .0146(19) .0016(17)
C15 .043(2) .036(2) .037(2) .0042(19) .020(2) .0084(18)
C16 .039(2) .046(2) .028(2) .008(2) .010(2) .0011(19)
C17 .031(2) .040(2) .040(3) -.0018(18) .013(2) -.0040(19)
C18 .033(2) .036(2) .034(2) .0013(17) .020(2) .0003(18)
C19 .0265(19) .0226(19) .030(2) .0007(15) .0120(17) .0070(16)
C20 .038(2) .034(2) .036(2) .0005(18) .019(2) .0060(18)
C21 .037(2) .044(2) .031(2) .001(2) .006(2) .0090(19)
C22 .032(2) .036(2) .048(3) .0075(18) .013(2) .014(2)
C23 .039(2) .040(2) .051(3) .0100(19) .021(2) .001(2)
C24 .035(2) .035(2) .036(2) .0019(18) .014(2) -.0010(18)
C25 .032(2) .026(2) .025(2) .0061(16) .0144(18) .0013(15)
C26 .028(2) .037(2) .036(2) .0013(17) .0140(19) .0025(18)
C27 .039(2) .049(3) .046(3) .012(2) .026(2) .017(2)
C28 .058(3) .045(3) .036(3) .017(2) .028(2) .011(2)
C29 .052(3) .039(2) .029(2) .010(2) .009(2) -.0004(18)
C30 .040(2) .026(2) .034(2) -.0009(18) .014(2) -.0002(17)
C31 .028(2) .029(2) .028(2) .0024(16) .0082(17) .0076(16)
C32 .043(2) .034(2) .033(2) -.0043(19) .014(2) .0042(18)
C33 .054(3) .034(2) .050(3) -.009(2) .012(2) .003(2)
C34 .040(3) .052(3) .080(4) -.017(2) .022(3) .009(3)
C35 .059(3) .056(3) .094(4) -.008(2) .053(3) .001(3)
C36 .045(3) .040(2) .064(3) -.003(2) .035(2) .002(2)
C37 .048(3) .052(3) .086(4) -.013(2) .016(3) .017(3)

loop_
_atom_type_symbol
_atom_type_description
_atom_type_scat_dispersion_real
_atom_type_scat_dispersion_imag
_atom_type_scat_source
C C .0033 .0016 'International Tables Vol C Tables 4.2.6.8 and 6.1.1.4'
H H .0000 .0000 'International Tables Vol C Tables 4.2.6.8 and 6.1.1.4'
N N .0061 .0033 'International Tables Vol C Tables 4.2.6.8 and 6.1.1.4'
O O .0106 .0060 'International Tables Vol C Tables 4.2.6.8 and 6.1.1.4'
P P .1023 .0942 'International Tables Vol C Tables 4.2.6.8 and 6.1.1.4'
Cl Cl .1484 .1585 'International Tables Vol C Tables 4.2.6.8 and 6.1.1.4'
S S .1246 .1234 'International Tables Vol C Tables 4.2.6.8 and 6.1.1.4'

loop_
_geom_angle_atom_site_label_1
_geom_angle_atom_site_label_2
_geom_angle_atom_site_label_3
_geom_angle
O3 S O4 113.5(3)
O3 S O2 112.0(2)
O4 S O2 111.08(19)
O3 S O1 108.3(2)
O4 S O1 105.38(19)
O2 S O1 106.06(17)
N P1 C13 114.28(15)
N P1 C7 109.91(16)
C13 P1 C7 105.57(17)
N P1 C1 110.71(16)
C13 P1 C1 107.73(16)
C7 P1 C1 108.37(16)
N P2 C31 111.41(16)
N P2 C25 113.83(15)
C31 P2 C25 108.98(17)
N P2 C19 108.06(16)
C31 P2 C19 108.20(16)
C25 P2 C19 106.07(16)
P1 N P2 134.42(19)
C6 C1 C2 119.2(3)
C6 C1 P1 121.2(3)
C2 C1 P1 119.5(3)
C3 C2 C1 120.6(4)
C2 C3 C4 119.7(4)
C5 C4 C3 119.9(4)
C4 C5 C6 120.6(4)
C1 C6 C5 119.8(4)
C8 C7 C12 119.7(3)
C8 C7 P1 120.3(3)
C12 C7 P1 119.9(3)
C7 C8 C9 119.9(4)
C10 C9 C8 119.9(4)
C11 C10 C9 120.4(4)
C10 C11 C12 120.4(4)
C11 C12 C7 119.6(4)
C14 C13 C18 119.3(3)
C14 C13 P1 123.1(3)
C18 C13 P1 117.4(3)
C13 C14 C15 120.5(3)
C16 C15 C14 119.6(3)
C17 C16 C15 120.2(4)
C16 C17 C18 120.5(4)
C17 C18 C13 119.9(3)
C24 C19 C20 119.3(3)
C24 C19 P2 121.1(3)
C20 C19 P2 119.6(3)
C21 C20 C19 120.9(4)
C20 C21 C22 119.9(4)
C21 C22 C23 120.0(4)
C22 C23 C24 119.9(4)
C19 C24 C23 120.0(4)
C30 C25 C26 119.3(3)
C30 C25 P2 124.5(3)
C26 C25 P2 115.9(3)
C27 C26 C25 120.3(4)
C26 C27 C28 120.0(4)
C29 C28 C27 119.8(4)
C28 C29 C30 120.6(4)
C25 C30 C29 120.1(4)
C36 C31 C32 119.2(3)
C36 C31 P2 120.0(3)
C32 C31 P2 120.8(3)
C33 C32 C31 119.8(4)
C32 C33 C34 120.3(4)
C35 C34 C33 120.1(4)
C34 C35 C36 120.3(4)
C35 C36 C31 120.2(4)
Cl2 C37 Cl1 110.3(3)
Cl2 C37 Cl3 110.6(3)
Cl1 C37 Cl3 110.5(2)

loop_
_geom_bond_atom_site_label_1
_geom_bond_atom_site_label_2
_geom_bond_site_symmetry_2
_geom_bond_distance
_geom_bond_publ_flag
S O3 . 1.418(3) ?
S O4 . 1.428(4) ?
S O2 . 1.439(3) ?
S O1 . 1.541(3) ?
Cl1 C37 . 1.749(5) ?
Cl2 C37 . 1.736(5) ?
Cl3 C37 . 1.749(5) ?
P1 N . 1.588(3) ?
P1 C13 . 1.798(4) ?
P1 C7 . 1.801(4) ?
P1 C1 . 1.807(4) ?
P2 N . 1.590(3) ?
P2 C31 . 1.793(4) ?
P2 C25 . 1.800(3) ?
P2 C19 . 1.809(3) ?
C1 C6 . 1.374(5) ?
C1 C2 . 1.392(5) ?
C2 C3 . 1.374(5) ?
C3 C4 . 1.382(6) ?
C4 C5 . 1.367(5) ?
C5 C6 . 1.386(5) ?
C7 C8 . 1.386(5) ?
C7 C12 . 1.395(5) ?
C8 C9 . 1.389(5) ?
C9 C10 . 1.381(6) ?
C10 C11 . 1.368(6) ?
C11 C12 . 1.386(5) ?
C13 C14 . 1.380(5) ?
C13 C18 . 1.399(5) ?
C14 C15 . 1.394(5) ?
C15 C16 . 1.380(5) ?
C16 C17 . 1.378(5) ?
C17 C18 . 1.380(5) ?
C19 C24 . 1.387(5) ?
C19 C20 . 1.387(5) ?
C20 C21 . 1.378(5) ?
C21 C22 . 1.381(5) ?
C22 C23 . 1.388(5) ?
C23 C24 . 1.393(5) ?
C25 C30 . 1.382(5) ?
C25 C26 . 1.399(5) ?
C26 C27 . 1.384(5) ?
C27 C28 . 1.389(6) ?
C28 C29 . 1.376(6) ?
C29 C30 . 1.388(5) ?
C31 C36 . 1.386(5) ?
C31 C32 . 1.396(5) ?
C32 C33 . 1.375(5) ?
C33 C34 . 1.378(6) ?
C34 C35 . 1.369(6) ?
C35 C36 . 1.377(6) ?

loop_
_geom_hbond_atom_site_label_D
_geom_hbond_atom_site_label_H
_geom_hbond_atom_site_label_A
_geom_hbond_site_symmetry_A
_geom_hbond_distance_DH
_geom_hbond_distance_HA
_geom_hbond_distance_DA
_geom_hbond_angle_DHA
O1 H1 O2 3_676 .84 1.85 2.633(4) 155.2

loop_
_cod_related_entry_id
_cod_related_entry_database
_cod_related_entry_code
1 ChemSpider 21135159
